data_7250515
loop_
_publ_author_name
'Zagorskyt\.e, Inesa'
'Arba\<ciauskien\.e, Egl\.e'
'Ra\<ckauskien\.e, Greta'
'Belyakov, Sergey'
'Bieliauskas, Aurimas'
'Rollin, Patrick'
'\<Sa\<ckus, Algirdas'

_publ_section_title
;
 A new synthetic approach to the 3,4-dihydro-1H-[1,4]oxazino[4,3-a]indole
 system from ethyl 1H-indole-2-carboxylates and activated glycerol
 carbonate
;
_journal_issue 24
_journal_name_full 'RSC Advances'
_journal_page_first 18947
_journal_page_last 18970
_journal_paper_doi 10.1039/D5RA02996A
_journal_volume 15
_journal_year 2025
_chemical_formula_moiety 'C19 H14 N2 O4 S2'
_chemical_formula_sum 'C19 H14 N2 O4 S2'
_chemical_formula_weight 398.466
_space_group_crystal_system triclinic
_space_group_IT_number 2
_space_group_name_Hall '-P 1'
_space_group_name_H-M_alt 'P -1'
_symmetry_Int_Tables_number 2
_atom_sites_solution_primary direct
_audit_creation_date 2025-02-23
_audit_creation_method
;
Olex2 1.3-ac4
(compiled 2020.11.27 svn.r5f609507 for Rigaku Oxford Diffraction, GUI svn.r6214)
;
_audit_update_record
;
2025-03-01 deposited with the CCDC.	2025-05-21 downloaded from the CCDC.
;
_cell_angle_alpha 93.795(3)
_cell_angle_beta 92.677(2)
_cell_angle_gamma 105.124(2)
_cell_formula_units_Z 2
_cell_length_a 6.8591(1)
_cell_length_b 11.0368(4)
_cell_length_c 11.7919(4)
_cell_measurement_reflns_used 2569
_cell_measurement_temperature 160.0(3)
_cell_measurement_theta_max 75.0
_cell_measurement_theta_min 0.9
_cell_volume 857.97(5)
_computing_molecular_graphics 'Olex2 1.3-ac4 (Dolomanov et al., 2009)'
_computing_publication_material 'Olex2 1.3-ac4 (Dolomanov et al., 2009)'
_computing_structure_refinement 'olex2.refine 1.3-ac4 (Bourhis et al., 2015)'
_computing_structure_solution 'SIR2014  (Burla et al.,  2007)'
_diffrn_ambient_temperature 160.0(3)
_diffrn_measured_fraction_theta_full 0.9958
_diffrn_measured_fraction_theta_max 0.9736
_diffrn_measurement_device 'four-circle diffractometer'
_diffrn_measurement_device_type 'Rigaku, XtaLAB Synergy, Dualflex, HyPix'
_diffrn_measurement_method '\w scans'
_diffrn_radiation_monochromator mirror
_diffrn_radiation_probe x-ray
_diffrn_radiation_type 'Cu K\a'
_diffrn_radiation_wavelength 1.54184
_diffrn_reflns_av_R_equivalents 0.0399
_diffrn_reflns_av_unetI/netI 0.0365
_diffrn_reflns_Laue_measured_fraction_full 0.9958
_diffrn_reflns_Laue_measured_fraction_max 0.9736
_diffrn_reflns_limit_h_max 8
_diffrn_reflns_limit_h_min -6
_diffrn_reflns_limit_k_max 13
_diffrn_reflns_limit_k_min -13
_diffrn_reflns_limit_l_max 14
_diffrn_reflns_limit_l_min -15
_diffrn_reflns_number 12166
_diffrn_reflns_point_group_measured_fraction_full 0.9958
_diffrn_reflns_point_group_measured_fraction_max 0.9736
_diffrn_reflns_theta_full 67.6840
_diffrn_reflns_theta_max 80.15
_diffrn_reflns_theta_min 3.77
_diffrn_source 'micro-focus sealed X-ray tube'
_diffrn_source_type 'PhotonJet (Cu) X-ray Source'
_exptl_absorpt_coefficient_mu 3.082
_exptl_absorpt_correction_type none
_exptl_absorpt_process_details
;
;
_exptl_crystal_colour Colourless
_exptl_crystal_density_diffrn 1.542
_exptl_crystal_description 'Needle '
_exptl_crystal_F_000 412
_exptl_crystal_size_max 0.18
_exptl_crystal_size_mid 0.03
_exptl_crystal_size_min 0.02
_refine_diff_density_max 0.8992
_refine_diff_density_min -0.5394
_refine_diff_density_rms 0.1359
_refine_ls_d_res_high 0.7825
_refine_ls_d_res_low 11.7401
_refine_ls_goodness_of_fit_ref 1.0381
_refine_ls_hydrogen_treatment mixed
_refine_ls_matrix_type full
_refine_ls_number_constraints 24
_refine_ls_number_parameters 248
_refine_ls_number_reflns 3655
_refine_ls_number_restraints 0
_refine_ls_restrained_S_all 1.0381
_refine_ls_R_factor_all 0.0704
_refine_ls_R_factor_gt 0.0682
_refine_ls_shift/su_max 0.0073
_refine_ls_shift/su_mean 0.0008
_refine_ls_structure_factor_coef Fsqd
_refine_ls_weighting_details 'w=1/[\s^2^(Fo^2^)+(0.0615P)^2^+4.8040P] where P=(Fo^2^+2Fc^2^)/3'
_refine_ls_weighting_scheme calc
_refine_ls_wR_factor_gt 0.1924
_refine_ls_wR_factor_ref 0.1933
_reflns_Friedel_coverage 0.0
_reflns_limit_h_max 8
_reflns_limit_h_min -8
_reflns_limit_k_max 13
_reflns_limit_k_min -13
_reflns_limit_l_max 15
_reflns_limit_l_min 0
_reflns_number_gt 3385
_reflns_number_total 3655
_reflns_threshold_expression I>=2u(I)
_cod_data_source_file d5ra02996a2.cif
_cod_data_source_block IZ341
_cod_database_code 7250515
_olex2_refinement_description
;
1. Fixed Uiso
 At 1.2 times of:
  All C(H) groups, All C(H,H) groups
2.a Secondary CH2 refined with riding coordinates:
 C4(H4a,H4b), C12(H12a,H12b)
2.b Aromatic/amide H refined with riding coordinates:
 C6(H6), C7(H7), C8(H8), C9(H9), C10(H10), C19(H19), C20(H20), C21(H21),
 C22(H22)
;
_olex2_submission_special_instructions 'No special instructions were received'

loop_
_space_group_symop_id
_space_group_symop_operation_xyz
1 x,y,z
2 -x,-y,-z

loop_
_atom_site_label
_atom_site_type_symbol
_atom_site_fract_x
_atom_site_fract_y
_atom_site_fract_z
_atom_site_U_iso_or_equiv
_atom_site_adp_type
_atom_site_occupancy
_atom_site_refinement_flags_posn
C1 C 0.6949(6) 0.7997(4) 0.5598(4) 0.0274(8) Uani 1.000000 .
O2 O 0.5245(4) 0.7361(3) 0.6068(3) 0.0283(6) Uani 1.000000 .
C3 C 0.3389(6) 0.6907(4) 0.5329(4) 0.0283(8) Uani 1.000000 .
H3 H 0.349(7) 0.617(4) 0.470(4) 0.023(11) Uiso 1.000000 .
C4 C 0.2925(6) 0.7950(4) 0.4684(4) 0.0307(9) Uani 1.000000 .
H4a H 0.1754(6) 0.7606(4) 0.4127(4) 0.0368(11) Uiso 1.000000 R
H4b H 0.2599(6) 0.8590(4) 0.5217(4) 0.0368(11) Uiso 1.000000 R
N5 N 0.4712(5) 0.8508(3) 0.4104(3) 0.0282(7) Uani 1.000000 .
C5A C 0.4856(6) 0.9191(4) 0.3163(4) 0.0288(9) Uani 1.000000 .
C6 C 0.3333(7) 0.9450(5) 0.2460(4) 0.0360(10) Uani 1.000000 .
H6 H 0.1938(7) 0.9118(5) 0.2572(4) 0.0432(12) Uiso 1.000000 R
C7 C 0.3976(8) 1.0214(5) 0.1594(4) 0.0424(11) Uani 1.000000 .
H7 H 0.2990(8) 1.0417(5) 0.1103(4) 0.0509(14) Uiso 1.000000 R
C8 C 0.6010(8) 1.0695(5) 0.1414(4) 0.0389(11) Uani 1.000000 .
H8 H 0.6374(8) 1.1216(5) 0.0806(4) 0.0467(13) Uiso 1.000000 R
C9 C 0.7508(7) 1.0437(4) 0.2094(4) 0.0351(10) Uani 1.000000 .
H9 H 0.8895(7) 1.0769(4) 0.1961(4) 0.0422(12) Uiso 1.000000 R
C9A C 0.6931(7) 0.9667(4) 0.2995(4) 0.0293(9) Uani 1.000000 .
C10 C 0.8049(6) 0.9255(4) 0.3878(4) 0.0289(9) Uani 1.000000 .
H10 H 0.9480(6) 0.9430(4) 0.3988(4) 0.0347(10) Uiso 1.000000 R
C10A C 0.6645(6) 0.8557(4) 0.4534(4) 0.0269(8) Uani 1.000000 .
O11 O 0.8574(4) 0.8112(3) 0.6088(3) 0.0331(7) Uani 1.000000 .
C12 C 0.1767(6) 0.6385(4) 0.6124(4) 0.0278(8) Uani 1.000000 .
H12a H 0.1839(6) 0.7015(4) 0.6773(4) 0.0334(10) Uiso 1.000000 R
H12b H 0.0420(6) 0.6225(4) 0.5714(4) 0.0334(10) Uiso 1.000000 R
S13 S 0.20479(14) 0.49571(9) 0.66497(8) 0.0242(3) Uani 1.000000 .
O14 O 0.0217(4) 0.4378(3) 0.7165(3) 0.0324(7) Uani 1.000000 .
O15 O 0.2727(5) 0.4246(3) 0.5760(3) 0.0324(7) Uani 1.000000 .
C16 C 0.4039(6) 0.5431(4) 0.7717(3) 0.0257(8) Uani 1.000000 .
S17 S 0.63317(14) 0.50847(10) 0.75186(8) 0.0277(3) Uani 1.000000 .
C18 C 0.7247(6) 0.5944(4) 0.8811(3) 0.0246(8) Uani 1.000000 .
C19 C 0.9173(6) 0.6190(4) 0.9360(4) 0.0309(9) Uani 1.000000 .
H19 H 1.0207(6) 0.5879(4) 0.9035(4) 0.0371(11) Uiso 1.000000 R
C20 C 0.9519(6) 0.6899(5) 1.0388(4) 0.0338(10) Uani 1.000000 .
H20 H 1.0819(6) 0.7082(5) 1.0778(4) 0.0405(11) Uiso 1.000000 R
C21 C 0.8001(7) 0.7360(4) 1.0876(4) 0.0353(10) Uani 1.000000 .
H21 H 0.8287(7) 0.7844(4) 1.1589(4) 0.0423(12) Uiso 1.000000 R
C22 C 0.6095(6) 0.7118(4) 1.0334(4) 0.0300(9) Uani 1.000000 .
H22 H 0.5068(6) 0.7429(4) 1.0667(4) 0.0360(11) Uiso 1.000000 R
C23 C 0.5715(6) 0.6405(4) 0.9284(3) 0.0253(8) Uani 1.000000 .
N24 N 0.3893(5) 0.6104(3) 0.8635(3) 0.0261(7) Uani 1.000000 .

loop_
_atom_site_aniso_label
_atom_site_aniso_U_11
_atom_site_aniso_U_22
_atom_site_aniso_U_33
_atom_site_aniso_U_12
_atom_site_aniso_U_13
_atom_site_aniso_U_23
C1 0.024(2) 0.0210(18) 0.038(2) 0.0068(15) 0.0016(16) -0.0004(16)
O2 0.0176(13) 0.0316(15) 0.0342(15) 0.0044(11) 0.0002(11) 0.0027(12)
C3 0.0223(19) 0.030(2) 0.031(2) 0.0059(16) -0.0007(16) -0.0022(17)
C4 0.023(2) 0.035(2) 0.035(2) 0.0088(17) 0.0018(16) 0.0013(17)
N5 0.0235(17) 0.0313(18) 0.0300(18) 0.0087(14) 0.0015(13) -0.0011(14)
C5A 0.027(2) 0.032(2) 0.029(2) 0.0124(17) 0.0018(16) -0.0032(16)
C6 0.028(2) 0.046(3) 0.035(2) 0.0132(19) -0.0023(18) 0.0007(19)
C7 0.052(3) 0.049(3) 0.031(2) 0.024(2) -0.003(2) 0.001(2)
C8 0.051(3) 0.038(2) 0.029(2) 0.015(2) 0.003(2) 0.0014(18)
C9 0.038(2) 0.030(2) 0.037(2) 0.0088(18) 0.0047(19) 0.0004(18)
C9A 0.031(2) 0.026(2) 0.033(2) 0.0113(16) 0.0045(17) -0.0024(16)
C10 0.026(2) 0.0253(19) 0.035(2) 0.0090(16) 0.0013(16) -0.0009(16)
C10A 0.0236(19) 0.0245(19) 0.034(2) 0.0094(15) 0.0003(16) -0.0027(16)
O11 0.0210(14) 0.0358(16) 0.0423(17) 0.0074(12) -0.0027(12) 0.0049(13)
C12 0.0181(18) 0.030(2) 0.037(2) 0.0095(15) 0.0007(16) 0.0022(17)
S13 0.0179(5) 0.0260(5) 0.0289(5) 0.0071(3) 0.0005(3) -0.0013(4)
O14 0.0189(14) 0.0364(16) 0.0401(17) 0.0041(12) 0.0013(12) 0.0047(13)
O15 0.0289(15) 0.0355(16) 0.0338(16) 0.0135(12) -0.0009(12) -0.0079(13)
C16 0.0237(19) 0.0273(19) 0.0280(19) 0.0090(15) 0.0061(15) 0.0045(15)
S17 0.0187(5) 0.0383(6) 0.0287(5) 0.0133(4) 0.0020(3) -0.0026(4)
C18 0.0234(19) 0.0276(19) 0.0245(18) 0.0092(15) 0.0035(15) 0.0027(15)
C19 0.0200(19) 0.041(2) 0.034(2) 0.0129(17) 0.0021(16) 0.0032(18)
C20 0.021(2) 0.045(3) 0.036(2) 0.0105(18) -0.0042(17) 0.0012(19)
C21 0.036(2) 0.038(2) 0.032(2) 0.0132(19) -0.0026(18) -0.0040(18)
C22 0.026(2) 0.036(2) 0.031(2) 0.0155(17) 0.0034(16) 0.0005(17)
C23 0.0224(19) 0.0264(19) 0.029(2) 0.0085(15) 0.0022(15) 0.0062(15)
N24 0.0231(16) 0.0271(17) 0.0294(17) 0.0093(13) 0.0019(13) 0.0010(13)

loop_
_atom_type_symbol
_atom_type_scat_dispersion_real
_atom_type_scat_dispersion_imag
_atom_type_scat_Cromer_Mann_a1
_atom_type_scat_Cromer_Mann_a2
_atom_type_scat_Cromer_Mann_a3
_atom_type_scat_Cromer_Mann_a4
_atom_type_scat_Cromer_Mann_b1
_atom_type_scat_Cromer_Mann_b2
_atom_type_scat_Cromer_Mann_b3
_atom_type_scat_Cromer_Mann_b4
_atom_type_scat_Cromer_Mann_c
_atom_type_scat_source
_atom_type_scat_dispersion_source
H 0.00000 0.00000 0.49300 0.32291 0.14019 0.04081 10.51090 26.12570 3.14236 57.79970 0.0030380000826 'International Tables Volume C Table 6.1.1.4 (pp. 500-502)' 'Henke, Gullikson and Davis, At. Data and Nucl. Data Tables, 1993, 54, 2'
C 0.01920 0.00962 2.31000 1.02000 1.58860 0.86500 20.84390 10.20750 0.56870 51.65120 0.215599998832 'International Tables Volume C Table 6.1.1.4 (pp. 500-502)' 'Henke, Gullikson and Davis, At. Data and Nucl. Data Tables, 1993, 54, 2'
S 0.33537 0.55136 6.90530 5.20340 1.43790 1.58630 1.46790 22.21510 0.25360 56.17200 0.866900026798 'International Tables Volume C Table 6.1.1.4 (pp. 500-502)' 'Henke, Gullikson and Davis, At. Data and Nucl. Data Tables, 1993, 54, 2'
O 0.05239 0.03377 3.04850 2.28680 1.54630 0.86700 13.27710 5.70110 0.32390 32.90890 0.250800013542 'International Tables Volume C Table 6.1.1.4 (pp. 500-502)' 'Henke, Gullikson and Davis, At. Data and Nucl. Data Tables, 1993, 54, 2'
N 0.03256 0.01839 12.21260 3.13220 2.01250 1.16630 0.00570 9.89330 28.99750 0.58260 -11.5290002823 'International Tables Volume C Table 6.1.1.4 (pp. 500-502)' 'Henke, Gullikson and Davis, At. Data and Nucl. Data Tables, 1993, 54, 2'

loop_
_geom_angle_atom_site_label_1
_geom_angle_atom_site_label_2
_geom_angle_atom_site_label_3
_geom_angle
_geom_angle_site_symmetry_1
_geom_angle_site_symmetry_3
_geom_angle_publ_flag
C10A C1 O2 116.2(3) . . ?
O11 C1 O2 119.4(4) . . ?
O11 C1 C10A 124.4(4) . . ?
C3 O2 C1 118.0(3) . . ?
C4 C3 O2 111.6(3) . . ?
C12 C3 O2 104.7(3) . . ?
C12 C3 C4 112.2(3) . . ?
N5 C4 C3 106.9(3) . . ?
C5A N5 C4 128.3(4) . . ?
C10A N5 C4 122.6(4) . . ?
C10A N5 C5A 108.7(3) . . ?
C6 C5A N5 130.1(4) . . ?
C9A C5A N5 107.6(4) . . ?
C9A C5A C6 122.3(4) . . ?
C7 C6 C5A 116.2(4) . . ?
C8 C7 C6 122.5(5) . . ?
C9 C8 C7 121.6(5) . . ?
C9A C9 C8 118.2(4) . . ?
C9 C9A C5A 119.2(4) . . ?
C10 C9A C5A 107.5(4) . . ?
C10 C9A C9 133.3(4) . . ?
C10A C10 C9A 106.4(4) . . ?
N5 C10A C1 120.4(4) . . ?
C10 C10A C1 129.5(4) . . ?
C10 C10A N5 110.0(4) . . ?
S13 C12 C3 111.6(3) . . ?
O14 S13 C12 107.72(19) . . ?
O15 S13 C12 108.8(2) . . ?
O15 S13 O14 118.62(19) . . ?
C16 S13 C12 105.02(19) . . ?
C16 S13 O14 108.89(19) . . ?
C16 S13 O15 106.95(18) . . ?
S17 C16 S13 120.2(2) . . ?
N24 C16 S13 121.7(3) . . ?
N24 C16 S17 117.9(3) . . ?
C18 S17 C16 87.90(19) . . ?
C19 C18 S17 128.8(3) . . ?
C23 C18 S17 109.7(3) . . ?
C23 C18 C19 121.5(4) . . ?
C20 C19 C18 117.6(4) . . ?
C21 C20 C19 121.6(4) . . ?
C22 C21 C20 120.9(4) . . ?
C23 C22 C21 118.4(4) . . ?
C22 C23 C18 120.0(4) . . ?
N24 C23 C18 115.2(4) . . ?
N24 C23 C22 124.9(4) . . ?
C23 N24 C16 109.4(3) . . ?

loop_
_geom_bond_atom_site_label_1
_geom_bond_atom_site_label_2
_geom_bond_distance
_geom_bond_site_symmetry_2
_geom_bond_publ_flag
C1 O2 1.360(5) . ?
C1 C10A 1.464(6) . ?
C1 O11 1.204(5) . ?
O2 C3 1.462(5) . ?
C3 C4 1.513(6) . ?
C3 C12 1.511(6) . ?
C4 N5 1.445(5) . ?
N5 C5A 1.376(6) . ?
N5 C10A 1.383(5) . ?
C5A C6 1.402(6) . ?
C5A C9A 1.411(6) . ?
C6 C7 1.382(7) . ?
C7 C8 1.389(8) . ?
C8 C9 1.373(7) . ?
C9 C9A 1.411(6) . ?
C9A C10 1.431(6) . ?
C10 C10A 1.372(6) . ?
C12 S13 1.783(4) . ?
S13 O14 1.435(3) . ?
S13 O15 1.435(3) . ?
S13 C16 1.762(4) . ?
C16 S17 1.735(4) . ?
C16 N24 1.295(5) . ?
S17 C18 1.739(4) . ?
C18 C19 1.396(6) . ?
C18 C23 1.403(5) . ?
C19 C20 1.375(6) . ?
C20 C21 1.403(6) . ?
C21 C22 1.380(6) . ?
C22 C23 1.399(6) . ?
C23 N24 1.385(5) . ?
